data_4503461
loop_
_publ_author_name
'Yue, Wei'
'Tian, HongKun'
'Hu, Ninghai'
'Geng, Yanhou'
'Wang, Fosong'

_publ_section_title
;
 Crystal Packing Motifs of Oligothiophenes End-Capped withN-Containing
 Aryls
;
_journal_issue 7
_journal_name_full 'Crystal Growth &amp; Design'
_journal_page_first 2352
_journal_paper_doi 10.1021/cg701148z
_journal_volume 8
_journal_year 2008
_chemical_formula_sum 'C26 H16 N2 S2'
_chemical_formula_weight 420.53
_chemical_name_systematic
; 
 ? 
;
_space_group_IT_number 2
_symmetry_cell_setting triclinic
_symmetry_space_group_name_Hall '-P 1'
_symmetry_space_group_name_H-M 'P -1'
_atom_sites_solution_hydrogens geom
_atom_sites_solution_primary direct
_atom_sites_solution_secondary difmap
_audit_creation_method SHELXL-97
_cell_angle_alpha 85.299(2)
_cell_angle_beta 75.535(2)
_cell_angle_gamma 76.100(2)
_cell_formula_units_Z 1
_cell_length_a 6.1928(11)
_cell_length_b 8.2608(14)
_cell_length_c 9.9612(17)
_cell_measurement_reflns_used 1840
_cell_measurement_temperature 293(2)
_cell_measurement_theta_max 25.03
_cell_measurement_theta_min 2.54
_cell_volume 478.86(14)
_computing_cell_refinement 'Bruker SMART'
_computing_data_collection 'Bruker SMART'
_computing_data_reduction 'Bruker SAINT'
_computing_molecular_graphics 'Bruker SHELXTL'
_computing_publication_material 'Bruker SHELXTL'
_computing_structure_refinement 'SHELXL-97 (Sheldrick, 1997)'
_computing_structure_solution 'SHELXS-97 (Sheldrick, 1990)'
_diffrn_ambient_temperature 293(2)
_diffrn_measured_fraction_theta_full 0.980
_diffrn_measured_fraction_theta_max 0.980
_diffrn_measurement_device_type 'Bruker SMART APEX CCD area detector'
_diffrn_measurement_method 'phi and omega scans'
_diffrn_radiation_monochromator graphite
_diffrn_radiation_source 'fine-focus sealed tube'
_diffrn_radiation_type MoK\a
_diffrn_radiation_wavelength 0.71073
_diffrn_reflns_av_R_equivalents 0.0068
_diffrn_reflns_av_sigmaI/netI 0.0124
_diffrn_reflns_limit_h_max 7
_diffrn_reflns_limit_h_min -7
_diffrn_reflns_limit_k_max 9
_diffrn_reflns_limit_k_min -9
_diffrn_reflns_limit_l_max 8
_diffrn_reflns_limit_l_min -11
_diffrn_reflns_number 2489
_diffrn_reflns_theta_full 25.04
_diffrn_reflns_theta_max 25.04
_diffrn_reflns_theta_min 2.11
_exptl_absorpt_coefficient_mu 0.295
_exptl_absorpt_correction_T_max 0.9703
_exptl_absorpt_correction_T_min 0.8901
_exptl_absorpt_correction_type multi-scan
_exptl_crystal_density_diffrn 1.458
_exptl_crystal_density_method 'not measured'
_exptl_crystal_F_000 218
_exptl_crystal_size_max 0.40
_exptl_crystal_size_mid 0.32
_exptl_crystal_size_min 0.10
_refine_diff_density_max 0.175
_refine_diff_density_min -0.196
_refine_diff_density_rms 0.048
_refine_ls_extinction_coef 0.030(5)
_refine_ls_extinction_expression Fc^*^=kFc[1+0.001xFc^2^\l^3^/sin(2\q)]^-1/4^
_refine_ls_extinction_method SHELXL
_refine_ls_goodness_of_fit_ref 1.081
_refine_ls_hydrogen_treatment constr
_refine_ls_matrix_type full
_refine_ls_number_parameters 137
_refine_ls_number_reflns 1668
_refine_ls_number_restraints 0
_refine_ls_restrained_S_all 1.081
_refine_ls_R_factor_all 0.0351
_refine_ls_R_factor_gt 0.0326
_refine_ls_shift/su_max 0.000
_refine_ls_shift/su_mean 0.000
_refine_ls_structure_factor_coef Fsqd
_refine_ls_weighting_details 'calc w=1/[\s^2^(Fo^2^)+(0.0531P)^2^+0.1127P] where P=(Fo^2^+2Fc^2^)/3'
_refine_ls_weighting_scheme calc
_refine_ls_wR_factor_gt 0.0872
_refine_ls_wR_factor_ref 0.0902
_reflns_number_gt 1536
_reflns_number_total 1668
_reflns_threshold_expression >2sigma(I)
_cod_data_source_file cg701148z-file004.cif
_cod_data_source_block r398
_cod_depositor_comments
;
The following automatic conversions were performed:

'_symmetry_cell_setting' value 'Triclinic' changed to 'triclinic'
according to /home/saulius/struct/CIF-dictionaries/cif_core.dic
dictionary named 'cif_core.dic' version 2.4.1 from 2010-06-29.

Automatic conversion script
Id: cif_fix_values 1715 2011-07-08 13:25:40Z adriana 
;
_cod_original_sg_symbol_H-M P-1
_cod_database_code 4503461

loop_
_symmetry_equiv_pos_as_xyz
'x, y, z'
'-x, -y, -z'

loop_
_atom_site_label
_atom_site_type_symbol
_atom_site_fract_x
_atom_site_fract_y
_atom_site_fract_z
_atom_site_U_iso_or_equiv
_atom_site_adp_type
_atom_site_occupancy
_atom_site_symmetry_multiplicity
_atom_site_calc_flag
_atom_site_refinement_flags
C1 C 0.5483(3) 0.01089(19) 0.05726(15) 0.0383(3) Uani 1 1 d .
C2 C 0.7567(3) -0.0623(2) 0.08162(17) 0.0449(4) Uani 1 1 d .
H2 H 0.8666 -0.1388 0.0223 0.054 Uiso 1 1 calc R
C3 C 0.7912(3) -0.0118(2) 0.20486(17) 0.0431(4) Uani 1 1 d .
H3 H 0.9256 -0.0515 0.2347 0.052 Uiso 1 1 calc R
C4 C 0.6077(3) 0.10114(19) 0.27601(15) 0.0374(4) Uani 1 1 d .
C5 C 0.5790(3) 0.17997(18) 0.40800(15) 0.0357(3) Uani 1 1 d .
C6 C 0.3752(3) 0.27353(19) 0.47945(16) 0.0387(4) Uani 1 1 d .
H6 H 0.2454 0.2902 0.4445 0.046 Uiso 1 1 calc R
C7 C 0.3617(3) 0.34481(19) 0.60616(16) 0.0367(3) Uani 1 1 d .
C8 C 0.1564(3) 0.4439(2) 0.68450(17) 0.0469(4) Uani 1 1 d .
H8 H 0.0235 0.4651 0.6523 0.056 Uiso 1 1 calc R
C9 C 0.1525(3) 0.5087(2) 0.80740(18) 0.0510(4) Uani 1 1 d .
H9 H 0.0171 0.5742 0.8579 0.061 Uiso 1 1 calc R
C10 C 0.3506(3) 0.4771(2) 0.85754(17) 0.0506(4) Uani 1 1 d .
H10 H 0.3459 0.5221 0.9411 0.061 Uiso 1 1 calc R
C11 C 0.5511(3) 0.3808(2) 0.78508(17) 0.0471(4) Uani 1 1 d .
H11 H 0.6812 0.3593 0.8202 0.057 Uiso 1 1 calc R
C12 C 0.5614(3) 0.31368(19) 0.65694(15) 0.0382(4) Uani 1 1 d .
C13 C 0.7698(3) 0.1591(2) 0.46734(17) 0.0452(4) Uani 1 1 d .
H13 H 0.9093 0.0972 0.4181 0.054 Uiso 1 1 calc R
N1 N 0.7662(2) 0.21952(19) 0.58568(14) 0.0478(4) Uani 1 1 d .
S1 S 0.38985(7) 0.14543(5) 0.18897(4) 0.04573(18) Uani 1 1 d .

loop_
_atom_site_aniso_label
_atom_site_aniso_U_11
_atom_site_aniso_U_22
_atom_site_aniso_U_33
_atom_site_aniso_U_23
_atom_site_aniso_U_13
_atom_site_aniso_U_12
C1 0.0448(8) 0.0408(8) 0.0315(8) -0.0044(6) -0.0093(6) -0.0128(7)
C2 0.0441(9) 0.0518(9) 0.0384(9) -0.0121(7) -0.0085(7) -0.0078(7)
C3 0.0395(8) 0.0510(9) 0.0405(9) -0.0086(7) -0.0139(7) -0.0061(7)
C4 0.0413(8) 0.0418(8) 0.0322(8) -0.0017(6) -0.0128(6) -0.0107(7)
C5 0.0395(8) 0.0396(8) 0.0309(8) -0.0009(6) -0.0131(6) -0.0094(6)
C6 0.0384(8) 0.0453(8) 0.0358(8) -0.0032(6) -0.0162(6) -0.0078(6)
C7 0.0398(8) 0.0401(8) 0.0324(8) -0.0010(6) -0.0117(6) -0.0099(6)
C8 0.0429(9) 0.0528(9) 0.0437(9) -0.0069(7) -0.0144(7) -0.0020(7)
C9 0.0505(10) 0.0544(10) 0.0427(9) -0.0112(7) -0.0079(7) -0.0017(8)
C10 0.0594(10) 0.0602(10) 0.0346(9) -0.0128(7) -0.0104(8) -0.0148(8)
C11 0.0472(9) 0.0634(10) 0.0362(8) -0.0071(7) -0.0152(7) -0.0158(8)
C12 0.0392(8) 0.0462(8) 0.0319(8) -0.0026(6) -0.0117(6) -0.0111(6)
C13 0.0372(8) 0.0611(10) 0.0361(8) -0.0104(7) -0.0114(7) -0.0032(7)
N1 0.0391(7) 0.0692(9) 0.0372(7) -0.0107(6) -0.0149(6) -0.0070(6)
S1 0.0460(3) 0.0539(3) 0.0383(3) -0.01445(18) -0.01881(19) 0.00029(19)

loop_
_atom_type_symbol
_atom_type_description
_atom_type_scat_dispersion_real
_atom_type_scat_dispersion_imag
_atom_type_scat_source
C C 0.0033 0.0016 'International Tables Vol C Tables 4.2.6.8 and 6.1.1.4'
H H 0.0000 0.0000 'International Tables Vol C Tables 4.2.6.8 and 6.1.1.4'
N N 0.0061 0.0033 'International Tables Vol C Tables 4.2.6.8 and 6.1.1.4'
S S 0.1246 0.1234 'International Tables Vol C Tables 4.2.6.8 and 6.1.1.4'

loop_
_geom_angle_atom_site_label_1
_geom_angle_atom_site_label_2
_geom_angle_atom_site_label_3
_geom_angle
_geom_angle_site_symmetry_1
_geom_angle_site_symmetry_3
C2 C1 C1 129.55(18) . 2_655
C2 C1 S1 110.21(11) . .
C1 C1 S1 120.24(16) 2_655 .
C1 C2 C3 113.91(14) . .
C1 C2 H2 123.0 . .
C3 C2 H2 123.0 . .
C4 C3 C2 113.23(14) . .
C4 C3 H3 123.4 . .
C2 C3 H3 123.4 . .
C3 C4 C5 128.93(14) . .
C3 C4 S1 110.30(11) . .
C5 C4 S1 120.77(12) . .
C6 C5 C13 117.05(14) . .
C6 C5 C4 123.51(14) . .
C13 C5 C4 119.43(14) . .
C5 C6 C7 120.04(15) . .
C5 C6 H6 120.0 . .
C7 C6 H6 120.0 . .
C12 C7 C6 118.20(14) . .
C12 C7 C8 119.00(14) . .
C6 C7 C8 122.80(15) . .
C9 C8 C7 120.36(16) . .
C9 C8 H8 119.8 . .
C7 C8 H8 119.8 . .
C8 C9 C10 120.46(16) . .
C8 C9 H9 119.8 . .
C10 C9 H9 119.8 . .
C11 C10 C9 120.68(15) . .
C11 C10 H10 119.7 . .
C9 C10 H10 119.7 . .
C10 C11 C12 120.23(16) . .
C10 C11 H11 119.9 . .
C12 C11 H11 119.9 . .
N1 C12 C7 121.93(14) . .
N1 C12 C11 118.80(14) . .
C7 C12 C11 119.27(15) . .
N1 C13 C5 125.51(15) . .
N1 C13 H13 117.2 . .
C5 C13 H13 117.2 . .
C13 N1 C12 117.25(14) . .
C1 S1 C4 92.36(7) . .

loop_
_geom_bond_atom_site_label_1
_geom_bond_atom_site_label_2
_geom_bond_distance
_geom_bond_site_symmetry_2
C1 C2 1.360(2) .
C1 C1 1.455(3) 2_655
C1 S1 1.7295(16) .
C2 C3 1.409(2) .
C2 H2 0.9300 .
C3 C4 1.364(2) .
C3 H3 0.9300 .
C4 C5 1.467(2) .
C4 S1 1.7324(15) .
C5 C6 1.368(2) .
C5 C13 1.418(2) .
C6 C7 1.411(2) .
C6 H6 0.9300 .
C7 C12 1.411(2) .
C7 C8 1.416(2) .
C8 C9 1.368(2) .
C8 H8 0.9300 .
C9 C10 1.397(3) .
C9 H9 0.9300 .
C10 C11 1.367(2) .
C10 H10 0.9300 .
C11 C12 1.414(2) .
C11 H11 0.9300 .
C12 N1 1.373(2) .
C13 N1 1.311(2) .
C13 H13 0.9300 .
